data_7159831
loop_
_publ_author_name
'Yakovleva, Elizaveta D.'
'Shelukho, Evgeniya R.'
'Nadirova, Maryana A.'
'Erokhin, Pavel P.'
'Simakova, Daria N.'
'Khrustalev, Victor N.'
'Grigoriev, Mikhail S.'
'Novikov, Anton P.'
'Romanycheva, Anna A.'
'Shetnev, Anton A.'
'Bychkova, Olga P.'
'Trenin, Alexey S.'
'Zubkov, Fedor I.'
'Zaytsev, Vladimir P.'

_publ_section_title
;
 Application of the intramolecular Diels-Alder vinylarene (IMDAV) reaction
 for the synthesis of benzo-, carbocyclo-,
 thienothiopheneisoindolecarboxylic acids and its limitations.
;
_journal_issue 13
_journal_name_full 'Organic &amp; biomolecular chemistry'
_journal_page_first 2643
_journal_page_last 2653
_journal_paper_doi 10.1039/d3ob01933k
_journal_volume 22
_journal_year 2024
_chemical_formula_moiety 'C22 H23 N O3 S, C6 H6'
_chemical_formula_sum 'C28 H29 N O3 S'
_chemical_formula_weight 459.58
_space_group_crystal_system triclinic
_space_group_IT_number 2
_space_group_name_Hall '-P 1'
_space_group_name_H-M_alt 'P -1'
_atom_sites_solution_hydrogens mixed
_atom_sites_solution_primary difmap
_atom_sites_solution_secondary difmap
_audit_creation_method SHELXL-2013
_audit_update_record
;
2023-10-25 deposited with the CCDC.	2024-03-01 downloaded from the CCDC.
;
_cell_angle_alpha 95.4243(6)
_cell_angle_beta 96.5429(6)
_cell_angle_gamma 101.3110(6)
_cell_formula_units_Z 2
_cell_length_a 9.84055(7)
_cell_length_b 10.20769(7)
_cell_length_c 12.02385(8)
_cell_measurement_reflns_used 25061
_cell_measurement_temperature 100(2)
_cell_measurement_theta_max 77.66
_cell_measurement_theta_min 3.72
_cell_volume 1168.116(14)
_computing_cell_refinement 'CrysAlisPro 1.171.41.117a (Rigaku OD, 2021)'
_computing_data_collection 'CrysAlisPro 1.171.41.117a (Rigaku OD, 2021)'
_computing_data_reduction 'CrysAlisPro 1.171.41.117a (Rigaku OD, 2021)'
_computing_molecular_graphics 'SHELXTL (Sheldrick, 2015)'
_computing_publication_material 'SHELXTL (Sheldrick, 2015)'
_computing_structure_refinement 'SHELXL (Sheldrick, 2015)'
_computing_structure_solution 'SHELXT (Sheldrick, 2015)'
_diffrn_ambient_temperature 100(2)
_diffrn_measured_fraction_theta_full 0.998
_diffrn_measured_fraction_theta_max 0.993
_diffrn_measurement_device_type 'XtaLAB Synergy, Dualflex, HyPix'
_diffrn_measurement_method '\f and \w'
_diffrn_radiation_type CuK\a
_diffrn_radiation_wavelength 1.54184
_diffrn_reflns_av_R_equivalents 0.0471
_diffrn_reflns_av_unetI/netI 0.0253
_diffrn_reflns_Laue_measured_fraction_full 0.998
_diffrn_reflns_Laue_measured_fraction_max 0.993
_diffrn_reflns_limit_h_max 12
_diffrn_reflns_limit_h_min -12
_diffrn_reflns_limit_k_max 12
_diffrn_reflns_limit_k_min -10
_diffrn_reflns_limit_l_max 15
_diffrn_reflns_limit_l_min -15
_diffrn_reflns_number 35467
_diffrn_reflns_point_group_measured_fraction_full 0.998
_diffrn_reflns_point_group_measured_fraction_max 0.993
_diffrn_reflns_theta_full 67.684
_diffrn_reflns_theta_max 77.867
_diffrn_reflns_theta_min 3.727
_diffrn_source 'micro-focus sealed X-ray tube'
_exptl_absorpt_coefficient_mu 1.471
_exptl_absorpt_correction_T_max 1.000
_exptl_absorpt_correction_T_min 0.677
_exptl_absorpt_correction_type multi-scan
_exptl_absorpt_process_details
;
CrysAlisPro 1.171.41.117a (Rigaku Oxford Diffraction, 2021)
Empirical absorption correction using spherical harmonics,
implemented in SCALE3 ABSPACK scaling algorithm.
;
_exptl_crystal_colour yellow
_exptl_crystal_density_diffrn 1.307
_exptl_crystal_description prism
_exptl_crystal_F_000 488
_exptl_crystal_size_max 0.15
_exptl_crystal_size_mid 0.15
_exptl_crystal_size_min 0.12
_refine_diff_density_max 0.324
_refine_diff_density_min -0.376
_refine_diff_density_rms 0.047
_refine_ls_extinction_method none
_refine_ls_goodness_of_fit_ref 1.077
_refine_ls_hydrogen_treatment mixed
_refine_ls_matrix_type full
_refine_ls_number_parameters 302
_refine_ls_number_reflns 4944
_refine_ls_number_restraints 0
_refine_ls_restrained_S_all 1.077
_refine_ls_R_factor_all 0.0371
_refine_ls_R_factor_gt 0.0363
_refine_ls_shift/su_max 0.000
_refine_ls_shift/su_mean 0.000
_refine_ls_structure_factor_coef Fsqd
_refine_ls_weighting_details 'w=1/[\s^2^(Fo^2^)+(0.0495P)^2^+0.4526P] where P=(Fo^2^+2Fc^2^)/3'
_refine_ls_weighting_scheme calc
_refine_ls_wR_factor_gt 0.0969
_refine_ls_wR_factor_ref 0.0977
_reflns_Friedel_coverage 0.000
_reflns_number_gt 4751
_reflns_number_total 4944
_reflns_threshold_expression 'I > 2\s(I)'
_cod_data_source_file d3ob01933k2.cif
_cod_data_source_block 30i
_cod_depositor_comments 'Adding full bibliography for 7159828--7159834.cif.'
_cod_database_code 7159831
_shelx_space_group_comment
;
The symmetry employed for this shelxl refinement is uniquely defined
by the following loop, which should always be used as a source of
symmetry information in preference to the above space-group names.
They are only intended as comments.
;
_shelx_estimated_absorpt_t_min 0.810
_shelx_estimated_absorpt_t_max 0.843
_shelxl_version_number 2013-4

loop_
_space_group_symop_operation_xyz
'x, y, z'
'-x, -y, -z'

loop_
_atom_site_label
_atom_site_type_symbol
_atom_site_fract_x
_atom_site_fract_y
_atom_site_fract_z
_atom_site_U_iso_or_equiv
_atom_site_adp_type
_atom_site_occupancy
_atom_site_site_symmetry_order
_atom_site_calc_flag
_atom_site_refinement_flags_posn
_atom_site_refinement_flags_adp
_atom_site_refinement_flags_occupancy
_atom_site_disorder_assembly
_atom_site_disorder_group
C1 C 0.58585(13) 0.33578(12) 0.98709(10) 0.0219(3) Uani 1 1 d . . . . .
H1A H 0.5579 0.3991 1.0433 0.026 Uiso 1 1 calc R U . . .
H1B H 0.6711 0.3833 0.9599 0.026 Uiso 1 1 calc R U . . .
C2 C 0.61776(14) 0.21338(13) 1.04317(11) 0.0263(3) Uani 1 1 d . . . . .
H2A H 0.6799 0.2464 1.1151 0.032 Uiso 1 1 calc R U . . .
H2B H 0.5292 0.1605 1.0614 0.032 Uiso 1 1 calc R U . . .
C3 C 0.68655(15) 0.12014(13) 0.97179(12) 0.0281(3) Uani 1 1 d . . . . .
H3A H 0.6907 0.0394 1.0106 0.034 Uiso 1 1 calc R U . . .
H3B H 0.7841 0.1668 0.9691 0.034 Uiso 1 1 calc R U . . .
C4 C 0.61559(14) 0.07344(12) 0.85043(11) 0.0243(3) Uani 1 1 d . . . . .
H4A H 0.5153 0.0352 0.8518 0.029 Uiso 1 1 calc R U . . .
H4B H 0.6579 0.0008 0.8178 0.029 Uiso 1 1 calc R U . . .
C5 C 0.62783(12) 0.18602(12) 0.77388(11) 0.0208(2) Uani 1 1 d . . . . .
H5A H 0.6285 0.1454 0.6959 0.025 Uiso 1 1 calc R U . . .
H5B H 0.7192 0.2486 0.7978 0.025 Uiso 1 1 calc R U . . .
C5A C 0.51186(12) 0.26911(11) 0.77194(10) 0.0174(2) Uani 1 1 d . . . . .
C6 C 0.56790(12) 0.40492(12) 0.72873(10) 0.0188(2) Uani 1 1 d . . . . .
H6A H 0.6158 0.4735 0.7920 0.023 Uiso 1 1 calc R U . . .
H6B H 0.6342 0.3943 0.6741 0.023 Uiso 1 1 calc R U . . .
N7 N 0.44303(10) 0.44282(10) 0.67442(8) 0.0176(2) Uani 1 1 d . . . . .
C8 C 0.33806(12) 0.33310(11) 0.63854(10) 0.0171(2) Uani 1 1 d . . . . .
O8 O 0.22593(9) 0.32992(8) 0.58220(7) 0.02036(18) Uani 1 1 d . . . . .
C8A C 0.38374(12) 0.21027(11) 0.68197(10) 0.0165(2) Uani 1 1 d . . . . .
H8A H 0.4148 0.1579 0.6186 0.020 Uiso 1 1 calc R U . . .
C9 C 0.25812(12) 0.12068(11) 0.72154(10) 0.0169(2) Uani 1 1 d . . . . .
H9 H 0.2898 0.0422 0.7518 0.020 Uiso 1 1 calc R U . . .
C9A C 0.21018(12) 0.20209(12) 0.81736(10) 0.0181(2) Uani 1 1 d . . . . .
H9A H 0.1755 0.2784 0.7856 0.022 Uiso 1 1 calc R U . . .
C10 C 0.09847(13) 0.13053(12) 0.87925(11) 0.0220(2) Uani 1 1 d . . . . .
H10 H 0.0185 0.0673 0.8419 0.026 Uiso 1 1 calc R U . . .
C11 C 0.12110(14) 0.16324(13) 0.99040(11) 0.0246(3) Uani 1 1 d . . . . .
H11 H 0.0556 0.1292 1.0383 0.029 Uiso 1 1 calc R U . . .
S12 S 0.28100(3) 0.27401(3) 1.04232(2) 0.02434(10) Uani 1 1 d . . . . .
C12A C 0.33544(13) 0.26156(11) 0.90585(10) 0.0189(2) Uani 1 1 d . . . . .
C12B C 0.46949(13) 0.29156(11) 0.88903(10) 0.0183(2) Uani 1 1 d . . . . .
C13 C 0.44282(12) 0.57492(11) 0.64737(10) 0.0177(2) Uani 1 1 d . . . . .
C14 C 0.56842(13) 0.65878(12) 0.63383(10) 0.0210(2) Uani 1 1 d . . . . .
H14 H 0.6530 0.6269 0.6414 0.025 Uiso 1 1 calc R U . . .
C15 C 0.56930(14) 0.78910(13) 0.60922(11) 0.0241(3) Uani 1 1 d . . . . .
H15 H 0.6550 0.8466 0.6008 0.029 Uiso 1 1 calc R U . . .
C16 C 0.44617(15) 0.83573(12) 0.59681(11) 0.0250(3) Uani 1 1 d . . . . .
H16 H 0.4469 0.9244 0.5786 0.030 Uiso 1 1 calc R U . . .
C17 C 0.32136(14) 0.75202(13) 0.61113(11) 0.0251(3) Uani 1 1 d . . . . .
H17 H 0.2368 0.7841 0.6027 0.030 Uiso 1 1 calc R U . . .
C18 C 0.31882(13) 0.62220(12) 0.63753(11) 0.0214(2) Uani 1 1 d . . . . .
H18 H 0.2335 0.5661 0.6488 0.026 Uiso 1 1 calc R U . . .
C19 C 0.14187(12) 0.06777(11) 0.62427(10) 0.0177(2) Uani 1 1 d . . . . .
O19 O 0.01879(9) 0.06937(9) 0.63126(7) 0.02285(19) Uani 1 1 d . . . . .
O20 O 0.18504(9) 0.01374(8) 0.53471(7) 0.02030(18) Uani 1 1 d . . . . .
H20O H 0.112(2) -0.016(2) 0.4792(19) 0.051(6) Uiso 1 1 d . . . . .
C20 C 0.04900(16) 0.58272(18) 0.29410(16) 0.0435(4) Uani 1 1 d . . . . .
H20 H 0.0661 0.6767 0.3173 0.052 Uiso 1 1 calc R U . . .
C21 C -0.00222(15) 0.53269(16) 0.18296(14) 0.0329(3) Uani 1 1 d . . . . .
H21 H -0.0185 0.5922 0.1291 0.039 Uiso 1 1 calc R U . . .
C22 C -0.02943(16) 0.39570(16) 0.15104(12) 0.0322(3) Uani 1 1 d . . . . .
H22 H -0.0647 0.3607 0.0749 0.039 Uiso 1 1 calc R U . . .
C23 C -0.00554(18) 0.30901(17) 0.22961(14) 0.0378(3) Uani 1 1 d . . . . .
H23 H -0.0261 0.2146 0.2075 0.045 Uiso 1 1 calc R U . . .
C24 C 0.04782(16) 0.3593(2) 0.33950(14) 0.0429(4) Uani 1 1 d . . . . .
H24 H 0.0656 0.2998 0.3930 0.051 Uiso 1 1 calc R U . . .
C25 C 0.07530(16) 0.4954(2) 0.37149(14) 0.0482(5) Uani 1 1 d . . . . .
H25 H 0.1126 0.5301 0.4473 0.058 Uiso 1 1 calc R U . . .

loop_
_atom_site_aniso_label
_atom_site_aniso_U_11
_atom_site_aniso_U_22
_atom_site_aniso_U_33
_atom_site_aniso_U_23
_atom_site_aniso_U_13
_atom_site_aniso_U_12
C1 0.0240(6) 0.0189(6) 0.0198(6) 0.0006(4) -0.0037(5) 0.0018(4)
C2 0.0295(7) 0.0248(6) 0.0215(6) 0.0047(5) -0.0064(5) 0.0033(5)
C3 0.0309(7) 0.0241(6) 0.0280(7) 0.0054(5) -0.0076(5) 0.0078(5)
C4 0.0259(6) 0.0187(6) 0.0272(6) 0.0021(5) -0.0044(5) 0.0067(5)
C5 0.0185(5) 0.0199(6) 0.0230(6) 0.0014(4) -0.0015(4) 0.0049(4)
C5A 0.0166(5) 0.0155(5) 0.0186(5) 0.0020(4) -0.0007(4) 0.0019(4)
C6 0.0155(5) 0.0182(5) 0.0214(6) 0.0041(4) -0.0013(4) 0.0019(4)
N7 0.0158(5) 0.0166(5) 0.0194(5) 0.0030(4) -0.0007(4) 0.0021(4)
C8 0.0175(5) 0.0171(5) 0.0158(5) 0.0013(4) 0.0014(4) 0.0024(4)
O8 0.0180(4) 0.0208(4) 0.0205(4) 0.0030(3) -0.0024(3) 0.0027(3)
C8A 0.0165(5) 0.0161(5) 0.0157(5) 0.0007(4) -0.0001(4) 0.0022(4)
C9 0.0169(5) 0.0153(5) 0.0171(5) 0.0013(4) -0.0007(4) 0.0020(4)
C9A 0.0185(5) 0.0169(5) 0.0178(5) 0.0018(4) 0.0012(4) 0.0023(4)
C10 0.0215(6) 0.0201(6) 0.0239(6) 0.0033(5) 0.0047(5) 0.0017(4)
C11 0.0283(6) 0.0215(6) 0.0242(6) 0.0035(5) 0.0082(5) 0.0030(5)
S12 0.03006(18) 0.02349(17) 0.01722(16) -0.00142(11) 0.00410(12) 0.00149(12)
C12A 0.0239(6) 0.0152(5) 0.0165(5) 0.0008(4) 0.0007(4) 0.0033(4)
C12B 0.0224(6) 0.0132(5) 0.0179(5) 0.0010(4) -0.0016(4) 0.0032(4)
C13 0.0211(6) 0.0164(5) 0.0147(5) 0.0013(4) 0.0007(4) 0.0027(4)
C14 0.0209(6) 0.0210(6) 0.0204(6) 0.0020(4) 0.0029(4) 0.0025(4)
C15 0.0283(6) 0.0202(6) 0.0216(6) 0.0018(5) 0.0055(5) -0.0012(5)
C16 0.0364(7) 0.0160(6) 0.0224(6) 0.0029(4) 0.0041(5) 0.0044(5)
C17 0.0274(6) 0.0211(6) 0.0276(6) 0.0025(5) 0.0022(5) 0.0080(5)
C18 0.0204(6) 0.0196(6) 0.0236(6) 0.0022(4) 0.0022(5) 0.0036(4)
C19 0.0192(5) 0.0141(5) 0.0184(5) 0.0022(4) 0.0006(4) 0.0013(4)
O19 0.0165(4) 0.0277(5) 0.0214(4) -0.0017(3) -0.0002(3) 0.0015(3)
O20 0.0188(4) 0.0209(4) 0.0188(4) -0.0027(3) -0.0015(3) 0.0031(3)
C20 0.0276(7) 0.0434(9) 0.0520(10) -0.0171(8) 0.0162(7) -0.0060(6)
C21 0.0274(7) 0.0364(8) 0.0391(8) 0.0083(6) 0.0119(6) 0.0107(6)
C22 0.0328(7) 0.0403(8) 0.0224(6) -0.0017(6) 0.0032(5) 0.0073(6)
C23 0.0439(9) 0.0375(8) 0.0388(8) 0.0067(6) 0.0179(7) 0.0164(7)
C24 0.0272(7) 0.0791(13) 0.0316(8) 0.0195(8) 0.0098(6) 0.0236(8)
C25 0.0200(7) 0.0905(15) 0.0251(7) -0.0088(8) 0.0020(6) -0.0021(7)

loop_
_atom_type_symbol
_atom_type_description
_atom_type_scat_dispersion_real
_atom_type_scat_dispersion_imag
_atom_type_scat_source
C C 0.0181 0.0091 'International Tables Vol C Tables 4.2.6.8 and 6.1.1.4'
H H 0.0000 0.0000 'International Tables Vol C Tables 4.2.6.8 and 6.1.1.4'
N N 0.0311 0.0180 'International Tables Vol C Tables 4.2.6.8 and 6.1.1.4'
O O 0.0492 0.0322 'International Tables Vol C Tables 4.2.6.8 and 6.1.1.4'
S S 0.3331 0.5567 'International Tables Vol C Tables 4.2.6.8 and 6.1.1.4'

loop_
_geom_angle_atom_site_label_1
_geom_angle_atom_site_label_2
_geom_angle_atom_site_label_3
_geom_angle
_geom_angle_site_symmetry_1
_geom_angle_site_symmetry_3
_geom_angle_publ_flag
C12B C1 C2 110.65(10) . . ?
C12B C1 H1A 109.5 . . ?
C2 C1 H1A 109.5 . . ?
C12B C1 H1B 109.5 . . ?
C2 C1 H1B 109.5 . . ?
H1A C1 H1B 108.1 . . ?
C3 C2 C1 114.74(11) . . ?
C3 C2 H2A 108.6 . . ?
C1 C2 H2A 108.6 . . ?
C3 C2 H2B 108.6 . . ?
C1 C2 H2B 108.6 . . ?
H2A C2 H2B 107.6 . . ?
C2 C3 C4 116.40(11) . . ?
C2 C3 H3A 108.2 . . ?
C4 C3 H3A 108.2 . . ?
C2 C3 H3B 108.2 . . ?
C4 C3 H3B 108.2 . . ?
H3A C3 H3B 107.3 . . ?
C3 C4 C5 113.66(10) . . ?
C3 C4 H4A 108.8 . . ?
C5 C4 H4A 108.8 . . ?
C3 C4 H4B 108.8 . . ?
C5 C4 H4B 108.8 . . ?
H4A C4 H4B 107.7 . . ?
C4 C5 C5A 116.30(10) . . ?
C4 C5 H5A 108.2 . . ?
C5A C5 H5A 108.2 . . ?
C4 C5 H5B 108.2 . . ?
C5A C5 H5B 108.2 . . ?
H5A C5 H5B 107.4 . . ?
C12B C5A C8A 111.78(9) . . ?
C12B C5A C6 110.91(9) . . ?
C8A C5A C6 100.90(9) . . ?
C12B C5A C5 110.54(9) . . ?
C8A C5A C5 113.93(9) . . ?
C6 C5A C5 108.36(9) . . ?
N7 C6 C5A 104.40(9) . . ?
N7 C6 H6A 110.9 . . ?
C5A C6 H6A 110.9 . . ?
N7 C6 H6B 110.9 . . ?
C5A C6 H6B 110.9 . . ?
H6A C6 H6B 108.9 . . ?
C8 N7 C13 125.15(10) . . ?
C8 N7 C6 111.65(9) . . ?
C13 N7 C6 122.44(9) . . ?
O8 C8 N7 127.46(11) . . ?
O8 C8 C8A 124.47(10) . . ?
N7 C8 C8A 108.07(9) . . ?
C8 C8A C9 109.04(9) . . ?
C8 C8A C5A 104.80(9) . . ?
C9 C8A C5A 116.78(9) . . ?
C8 C8A H8A 108.7 . . ?
C9 C8A H8A 108.7 . . ?
C5A C8A H8A 108.7 . . ?
C19 C9 C9A 112.36(10) . . ?
C19 C9 C8A 111.00(9) . . ?
C9A C9 C8A 108.31(9) . . ?
C19 C9 H9 108.4 . . ?
C9A C9 H9 108.4 . . ?
C8A C9 H9 108.4 . . ?
C10 C9A C12A 106.24(10) . . ?
C10 C9A C9 118.13(10) . . ?
C12A C9A C9 108.85(9) . . ?
C10 C9A H9A 107.7 . . ?
C12A C9A H9A 107.7 . . ?
C9 C9A H9A 107.7 . . ?
C11 C10 C9A 114.40(11) . . ?
C11 C10 H10 122.8 . . ?
C9A C10 H10 122.8 . . ?
C10 C11 S12 115.13(10) . . ?
C10 C11 H11 122.4 . . ?
S12 C11 H11 122.4 . . ?
C11 S12 C12A 90.63(6) . . ?
C12B C12A C9A 126.75(11) . . ?
C12B C12A S12 123.14(9) . . ?
C9A C12A S12 109.92(8) . . ?
C12A C12B C1 121.17(11) . . ?
C12A C12B C5A 121.24(10) . . ?
C1 C12B C5A 117.31(10) . . ?
C14 C13 C18 120.16(11) . . ?
C14 C13 N7 119.43(11) . . ?
C18 C13 N7 120.38(11) . . ?
C15 C14 C13 119.72(11) . . ?
C15 C14 H14 120.1 . . ?
C13 C14 H14 120.1 . . ?
C16 C15 C14 120.44(12) . . ?
C16 C15 H15 119.8 . . ?
C14 C15 H15 119.8 . . ?
C15 C16 C17 119.61(12) . . ?
C15 C16 H16 120.2 . . ?
C17 C16 H16 120.2 . . ?
C18 C17 C16 120.75(12) . . ?
C18 C17 H17 119.6 . . ?
C16 C17 H17 119.6 . . ?
C17 C18 C13 119.29(12) . . ?
C17 C18 H18 120.4 . . ?
C13 C18 H18 120.4 . . ?
O19 C19 O20 123.62(11) . . ?
O19 C19 C9 122.85(11) . . ?
O20 C19 C9 113.43(10) . . ?
C19 O20 H20O 110.1(14) . . ?
C21 C20 C25 119.88(16) . . ?
C21 C20 H20 120.1 . . ?
C25 C20 H20 120.1 . . ?
C22 C21 C20 119.44(15) . . ?
C22 C21 H21 120.3 . . ?
C20 C21 H21 120.3 . . ?
C21 C22 C23 120.22(14) . . ?
C21 C22 H22 119.9 . . ?
C23 C22 H22 119.9 . . ?
C24 C23 C22 120.17(16) . . ?
C24 C23 H23 119.9 . . ?
C22 C23 H23 119.9 . . ?
C25 C24 C23 119.77(16) . . ?
C25 C24 H24 120.1 . . ?
C23 C24 H24 120.1 . . ?
C24 C25 C20 120.49(15) . . ?
C24 C25 H25 119.8 . . ?
C20 C25 H25 119.8 . . ?

loop_
_geom_bond_atom_site_label_1
_geom_bond_atom_site_label_2
_geom_bond_distance
_geom_bond_site_symmetry_2
_geom_bond_publ_flag
C1 C12B 1.5145(16) . ?
C1 C2 1.5425(17) . ?
C1 H1A 0.9900 . ?
C1 H1B 0.9900 . ?
C2 C3 1.527(2) . ?
C2 H2A 0.9900 . ?
C2 H2B 0.9900 . ?
C3 C4 1.5330(18) . ?
C3 H3A 0.9900 . ?
C3 H3B 0.9900 . ?
C4 C5 1.5340(17) . ?
C4 H4A 0.9900 . ?
C4 H4B 0.9900 . ?
C5 C5A 1.5491(16) . ?
C5 H5A 0.9900 . ?
C5 H5B 0.9900 . ?
C5A C12B 1.5227(16) . ?
C5A C8A 1.5459(15) . ?
C5A C6 1.5484(16) . ?
C6 N7 1.4619(14) . ?
C6 H6A 0.9900 . ?
C6 H6B 0.9900 . ?
N7 C8 1.3642(15) . ?
N7 C13 1.4171(15) . ?
C8 O8 1.2203(15) . ?
C8 C8A 1.5291(16) . ?
C8A C9 1.5374(16) . ?
C8A H8A 1.0000 . ?
C9 C19 1.5170(15) . ?
C9 C9A 1.5288(16) . ?
C9 H9 1.0000 . ?
C9A C10 1.5066(17) . ?
C9A C12A 1.5184(16) . ?
C9A H9A 1.0000 . ?
C10 C11 1.3288(18) . ?
C10 H10 0.9500 . ?
C11 S12 1.7575(14) . ?
C11 H11 0.9500 . ?
S12 C12A 1.7843(12) . ?
C12A C12B 1.3374(18) . ?
C13 C14 1.3943(17) . ?
C13 C18 1.3946(17) . ?
C14 C15 1.3884(18) . ?
C14 H14 0.9500 . ?
C15 C16 1.384(2) . ?
C15 H15 0.9500 . ?
C16 C17 1.3902(19) . ?
C16 H16 0.9500 . ?
C17 C18 1.3877(18) . ?
C17 H17 0.9500 . ?
C18 H18 0.9500 . ?
C19 O19 1.2268(15) . ?
C19 O20 1.3146(15) . ?
O20 H20O 0.91(2) . ?
C20 C21 1.385(2) . ?
C20 C25 1.386(3) . ?
C20 H20 0.9500 . ?
C21 C22 1.379(2) . ?
C21 H21 0.9500 . ?
C22 C23 1.385(2) . ?
C22 H22 0.9500 . ?
C23 C24 1.376(2) . ?
C23 H23 0.9500 . ?
C24 C25 1.371(3) . ?
C24 H24 0.9500 . ?
C25 H25 0.9500 . ?

loop_
_geom_hbond_atom_site_label_D
_geom_hbond_atom_site_label_H
_geom_hbond_atom_site_label_A
_geom_hbond_distance_DH
_geom_hbond_distance_HA
_geom_hbond_distance_DA
_geom_hbond_angle_DHA
_geom_hbond_site_symmetry_A
O20 H20O O19 0.91(2) 1.71(2) 2.6126(12) 176(2) 2_556

loop_
_geom_torsion_atom_site_label_1
_geom_torsion_atom_site_label_2
_geom_torsion_atom_site_label_3
_geom_torsion_atom_site_label_4
_geom_torsion
_geom_torsion_site_symmetry_1
_geom_torsion_site_symmetry_2
_geom_torsion_site_symmetry_3
_geom_torsion_site_symmetry_4
_geom_torsion_publ_flag
C12B C1 C2 C3 69.44(14) . . . . ?
C1 C2 C3 C4 -50.43(16) . . . . ?
C2 C3 C4 C5 69.37(16) . . . . ?
C3 C4 C5 C5A -88.18(13) . . . . ?
C4 C5 C5A C12B 37.62(14) . . . . ?
C4 C5 C5A C8A -89.22(13) . . . . ?
C4 C5 C5A C6 159.36(10) . . . . ?
C12B C5A C6 N7 -87.30(11) . . . . ?
C8A C5A C6 N7 31.25(11) . . . . ?
C5 C5A C6 N7 151.20(9) . . . . ?
C5A C6 N7 C8 -25.07(13) . . . . ?
C5A C6 N7 C13 164.50(10) . . . . ?
C13 N7 C8 O8 -3.2(2) . . . . ?
C6 N7 C8 O8 -173.30(12) . . . . ?
C13 N7 C8 C8A 177.19(10) . . . . ?
C6 N7 C8 C8A 7.06(13) . . . . ?
O8 C8 C8A C9 -40.05(15) . . . . ?
N7 C8 C8A C9 139.60(10) . . . . ?
O8 C8 C8A C5A -165.79(11) . . . . ?
N7 C8 C8A C5A 13.85(12) . . . . ?
C12B C5A C8A C8 90.70(11) . . . . ?
C6 C5A C8A C8 -27.23(11) . . . . ?
C5 C5A C8A C8 -143.10(10) . . . . ?
C12B C5A C8A C9 -30.05(13) . . . . ?
C6 C5A C8A C9 -147.98(10) . . . . ?
C5 C5A C8A C9 96.15(12) . . . . ?
C8 C8A C9 C19 62.77(12) . . . . ?
C5A C8A C9 C19 -178.75(9) . . . . ?
C8 C8A C9 C9A -61.02(11) . . . . ?
C5A C8A C9 C9A 57.46(12) . . . . ?
C19 C9 C9A C10 63.93(13) . . . . ?
C8A C9 C9A C10 -173.09(10) . . . . ?
C19 C9 C9A C12A -174.89(9) . . . . ?
C8A C9 C9A C12A -51.92(12) . . . . ?
C12A C9A C10 C11 15.50(14) . . . . ?
C9 C9A C10 C11 138.00(12) . . . . ?
C9A C10 C11 S12 -3.94(15) . . . . ?
C10 C11 S12 C12A -7.34(11) . . . . ?
C10 C9A C12A C12B 154.98(12) . . . . ?
C9 C9A C12A C12B 26.79(16) . . . . ?
C10 C9A C12A S12 -20.05(11) . . . . ?
C9 C9A C12A S12 -148.24(8) . . . . ?
C11 S12 C12A C12B -159.24(11) . . . . ?
C11 S12 C12A C9A 16.00(9) . . . . ?
C9A C12A C12B C1 -172.97(10) . . . . ?
S12 C12A C12B C1 1.45(16) . . . . ?
C9A C12A C12B C5A 0.80(18) . . . . ?
S12 C12A C12B C5A 175.21(8) . . . . ?
C2 C1 C12B C12A 79.03(14) . . . . ?
C2 C1 C12B C5A -94.97(13) . . . . ?
C8A C5A C12B C12A 0.05(15) . . . . ?
C6 C5A C12B C12A 111.80(12) . . . . ?
C5 C5A C12B C12A -127.98(12) . . . . ?
C8A C5A C12B C1 174.05(9) . . . . ?
C6 C5A C12B C1 -74.20(12) . . . . ?
C5 C5A C12B C1 46.02(13) . . . . ?
C8 N7 C13 C14 -146.00(12) . . . . ?
C6 N7 C13 C14 23.11(16) . . . . ?
C8 N7 C13 C18 35.83(17) . . . . ?
C6 N7 C13 C18 -155.06(11) . . . . ?
C18 C13 C14 C15 -0.74(18) . . . . ?
N7 C13 C14 C15 -178.91(11) . . . . ?
C13 C14 C15 C16 -0.73(19) . . . . ?
C14 C15 C16 C17 1.15(19) . . . . ?
C15 C16 C17 C18 -0.1(2) . . . . ?
C16 C17 C18 C13 -1.34(19) . . . . ?
C14 C13 C18 C17 1.75(18) . . . . ?
N7 C13 C18 C17 179.91(11) . . . . ?
C9A C9 C19 O19 -12.48(16) . . . . ?
C8A C9 C19 O19 -133.93(12) . . . . ?
C9A C9 C19 O20 171.07(10) . . . . ?
C8A C9 C19 O20 49.62(13) . . . . ?
C25 C20 C21 C22 1.4(2) . . . . ?
C20 C21 C22 C23 -0.1(2) . . . . ?
C21 C22 C23 C24 -1.2(2) . . . . ?
C22 C23 C24 C25 1.0(2) . . . . ?
C23 C24 C25 C20 0.4(2) . . . . ?
C21 C20 C25 C24 -1.6(2) . . . . ?
